data_1564693
loop_
_publ_author_name
'Chen, Ya'
'Zhu, Kun'
'Huang, Qingqin'
'Lu, Yixin'

_publ_section_title
;
 Regiodivergent Sulfonylarylations of 1,3-Enynes via Nickel/Photoredox
 Dual Catalysis
;
_journal_name_full 'Chemical Science'
_journal_paper_doi 10.1039/D1SC04320J
_journal_year 2021
_chemical_formula_sum 'C23 H16 Cl2 O3 S'
_chemical_formula_weight 443.32
_space_group_crystal_system triclinic
_space_group_IT_number 2
_space_group_name_Hall '-P 1'
_space_group_name_H-M_alt 'P -1'
_atom_sites_solution_hydrogens geom
_atom_sites_solution_primary 'Dual Space'
_audit_creation_method SHELXL-2016/6
_audit_update_record
;
2020-12-27 deposited with the CCDC.	2021-09-20 downloaded from the CCDC.
;
_cell_angle_alpha 97.717(2)
_cell_angle_beta 95.887(2)
_cell_angle_gamma 105.087(2)
_cell_formula_units_Z 2
_cell_length_a 7.3445(5)
_cell_length_b 7.5430(5)
_cell_length_c 18.6349(12)
_cell_measurement_reflns_used 7685
_cell_measurement_temperature 100(2)
_cell_measurement_theta_max 28.30
_cell_measurement_theta_min 2.84
_cell_volume 977.50(11)
_computing_cell_refinement 'APEX3 v2016.1-0 (Bruker AXS)'
_computing_data_collection 'APEX3 (Bruker AXS)'
_computing_data_reduction 'SAINT V8.32B (Bruker AXS Inc., 2014)'
_computing_molecular_graphics 'Bruker SHELXTL'
_computing_publication_material 'Bruker SHELXTL'
_computing_structure_refinement 'SHELXL--2014 (Sheldrick 2014)'
_computing_structure_solution 'SHELXT--(Sheldrick 2015)'
_diffrn_ambient_temperature 100(2)
_diffrn_measured_fraction_theta_full 0.998
_diffrn_measured_fraction_theta_max 0.998
_diffrn_measurement_device_type 'Bruker APEX-II CCD'
_diffrn_measurement_method '\f and \w scans'
_diffrn_radiation_type MoK\a
_diffrn_radiation_wavelength 0.71073
_diffrn_reflns_av_unetI/netI 0.0899
_diffrn_reflns_Laue_measured_fraction_full 0.998
_diffrn_reflns_Laue_measured_fraction_max 0.998
_diffrn_reflns_limit_h_max 9
_diffrn_reflns_limit_h_min -9
_diffrn_reflns_limit_k_max 10
_diffrn_reflns_limit_k_min -9
_diffrn_reflns_limit_l_max 24
_diffrn_reflns_limit_l_min -24
_diffrn_reflns_number 8693
_diffrn_reflns_point_group_measured_fraction_full 0.998
_diffrn_reflns_point_group_measured_fraction_max 0.998
_diffrn_reflns_theta_full 25.242
_diffrn_reflns_theta_max 28.313
_diffrn_reflns_theta_min 2.903
_diffrn_source 'Microfocus Sealed Tube'
_exptl_absorpt_coefficient_mu 0.462
_exptl_absorpt_correction_T_max 0.862105
_exptl_absorpt_correction_T_min 0.702817
_exptl_absorpt_correction_type multi-scan
_exptl_absorpt_process_details 'Sadabs, (Sheldrick 2012)'
_exptl_crystal_colour Colourless
_exptl_crystal_density_diffrn 1.506
_exptl_crystal_density_meas ?
_exptl_crystal_density_method 'Not Measured'
_exptl_crystal_description Rod
_exptl_crystal_F_000 456
_exptl_crystal_size_max 0.220
_exptl_crystal_size_mid 0.058
_exptl_crystal_size_min 0.028
_refine_diff_density_max 0.708
_refine_diff_density_min -0.663
_refine_diff_density_rms 0.101
_refine_ls_extinction_method none
_refine_ls_goodness_of_fit_ref 1.067
_refine_ls_hydrogen_treatment constr
_refine_ls_matrix_type full
_refine_ls_number_parameters 263
_refine_ls_number_reflns 8693
_refine_ls_number_restraints 0
_refine_ls_restrained_S_all 1.067
_refine_ls_R_factor_all 0.1045
_refine_ls_R_factor_gt 0.0639
_refine_ls_shift/su_max 0.000
_refine_ls_shift/su_mean 0.000
_refine_ls_structure_factor_coef Fsqd
_refine_ls_weighting_details 'w=1/[\s^2^(Fo^2^)+(0.0455P)^2^+1.3720P] where P=(Fo^2^+2Fc^2^)/3'
_refine_ls_weighting_scheme calc
_refine_ls_wR_factor_gt 0.1422
_refine_ls_wR_factor_ref 0.1727
_reflns_Friedel_coverage 0.000
_reflns_number_gt 6021
_reflns_number_total 8693
_reflns_threshold_expression 'I > 2\s(I)'
_cod_data_source_file d1sc04320j2.cif
_cod_data_source_block K433
_cod_depositor_comments
;
The following automatic conversions were performed:

data item '_exptl_absorpt_correction_type' value 'Multi-scan' was
changed to 'multi-scan' in accordance with the
/home/data/users/saulius/crontab/automatic-downloads/rss-feeds/RSC/lib/dictionaries/cif_core.dic
dictionary named 'cif_core.dic' version 2.4.2 last updated on
2011-04-26.

data item '_exptl_crystal_density_meas' value 'Not Measured' was
changed to '?' -- the value is perceived as not measured.

Automatic conversion script
Id: cif_fix_values 7556 2019-12-06 15:28:31Z antanas 
;
_cod_database_code 1564693
_shelx_shelxl_version_number 2016/6
_shelx_space_group_comment
;
The symmetry employed for this shelxl refinement is uniquely defined
by the following loop, which should always be used as a source of
symmetry information in preference to the above space-group names.
They are only intended as comments.
;
_computing_bruker_data_scaling 'SADABS V2012/1 (Bruker AXS Inc.)'

loop_
_space_group_symop_operation_xyz
'x, y, z'
'-x, -y, -z'

loop_
_atom_site_label
_atom_site_type_symbol
_atom_site_fract_x
_atom_site_fract_y
_atom_site_fract_z
_atom_site_U_iso_or_equiv
_atom_site_adp_type
_atom_site_occupancy
_atom_site_site_symmetry_order
_atom_site_calc_flag
_atom_site_refinement_flags_posn
_atom_site_refinement_flags_adp
_atom_site_refinement_flags_occupancy
_atom_site_disorder_assembly
_atom_site_disorder_group
C1 C 0.3147(6) 0.3960(5) 0.7887(2) 0.0250(9) Uani 1 1 d . . . . .
O1 O -0.0525(4) 0.2839(4) 0.74675(17) 0.0339(7) Uani 1 1 d . . . . .
Cl1 Cl 0.82280(18) 0.67834(18) 0.95735(7) 0.0438(3) Uani 1 1 d . . . . .
S1 S 0.12270(16) 0.31873(14) 0.71632(6) 0.0264(3) Uani 1 1 d . . . . .
C2 C 0.4947(6) 0.3899(6) 0.7734(2) 0.0292(10) Uani 1 1 d . . . . .
H2 H 0.510114 0.329453 0.727241 0.035 Uiso 1 1 calc R U . . .
O2 O 0.1548(4) 0.1722(4) 0.66625(16) 0.0323(7) Uani 1 1 d . . . . .
Cl2 Cl 0.75258(18) 1.17486(17) 0.93867(7) 0.0416(3) Uani 1 1 d . . . . .
C3 C 0.6516(6) 0.4734(6) 0.8267(2) 0.0321(10) Uani 1 1 d . . . . .
H3 H 0.775774 0.470126 0.817701 0.039 Uiso 1 1 calc R U . . .
O3 O 0.3210(4) 1.1564(4) 0.40401(17) 0.0334(7) Uani 1 1 d . . . . .
C4 C 0.6239(7) 0.5614(6) 0.8929(2) 0.0311(10) Uani 1 1 d . . . . .
C5 C 0.4461(6) 0.5613(6) 0.9095(2) 0.0280(9) Uani 1 1 d . . . . .
H5 H 0.430976 0.617450 0.956508 0.034 Uiso 1 1 calc R U . . .
C6 C 0.2892(6) 0.4781(6) 0.8567(2) 0.0274(9) Uani 1 1 d . . . . .
H6 H 0.164943 0.477280 0.867007 0.033 Uiso 1 1 calc R U . . .
C7 C 0.2642(6) 0.8111(5) 0.7705(2) 0.0265(9) Uani 1 1 d . . . . .
C8 C 0.4531(6) 0.8438(6) 0.7568(2) 0.0276(9) Uani 1 1 d . . . . .
H8 H 0.479425 0.786151 0.712050 0.033 Uiso 1 1 calc R U . . .
C9 C 0.6018(6) 0.9588(6) 0.8075(2) 0.0309(10) Uani 1 1 d . . . . .
H9 H 0.729281 0.980868 0.797456 0.037 Uiso 1 1 calc R U . . .
C10 C 0.5636(7) 1.0417(6) 0.8733(2) 0.0319(10) Uani 1 1 d . . . . .
C11 C 0.3791(7) 1.0157(6) 0.8878(2) 0.0324(10) Uani 1 1 d . . . . .
H11 H 0.353684 1.075226 0.932387 0.039 Uiso 1 1 calc R U . . .
C12 C 0.2309(7) 0.9010(6) 0.8361(2) 0.0289(9) Uani 1 1 d . . . . .
H12 H 0.103498 0.883535 0.845835 0.035 Uiso 1 1 calc R U . . .
C13 C 0.1055(6) 0.6818(6) 0.7173(2) 0.0281(9) Uani 1 1 d . . . . .
C14 C -0.0696(6) 0.7044(6) 0.7095(3) 0.0332(10) Uani 1 1 d . . . . .
H14A H -0.095882 0.805815 0.738542 0.040 Uiso 1 1 calc R U . . .
H14B H -0.167886 0.619008 0.674867 0.040 Uiso 1 1 calc R U . . .
C15 C 0.1438(6) 0.5195(5) 0.6723(2) 0.0244(9) Uani 1 1 d . . . . .
C16 C 0.1859(6) 0.4997(5) 0.6043(2) 0.0242(9) Uani 1 1 d . . . . .
H16 H 0.199570 0.380590 0.586298 0.029 Uiso 1 1 calc R U . . .
C17 C 0.2145(5) 0.6324(5) 0.5527(2) 0.0232(8) Uani 1 1 d . . . . .
C18 C 0.1774(6) 0.8076(5) 0.5640(2) 0.0259(9) Uani 1 1 d . . . . .
H18 H 0.126074 0.844779 0.606450 0.031 Uiso 1 1 calc R U . . .
C19 C 0.2160(6) 0.9247(5) 0.5134(2) 0.0263(9) Uani 1 1 d . . . . .
H19 H 0.190539 1.042441 0.521261 0.032 Uiso 1 1 calc R U . . .
C20 C 0.2918(6) 0.8734(6) 0.4508(2) 0.0252(9) Uani 1 1 d . . . . .
C21 C 0.3270(6) 0.6997(5) 0.4393(2) 0.0264(9) Uani 1 1 d . . . . .
H21 H 0.378646 0.662773 0.396887 0.032 Uiso 1 1 calc R U . . .
C22 C 0.2867(6) 0.5809(6) 0.4897(2) 0.0243(9) Uani 1 1 d . . . . .
H22 H 0.308921 0.461774 0.480908 0.029 Uiso 1 1 calc R U . . .
C23 C 0.3395(6) 0.9995(6) 0.3974(2) 0.0277(9) Uani 1 1 d . . . . .
H23 H 0.387632 0.955608 0.355124 0.033 Uiso 1 1 calc R U . . .

loop_
_atom_site_aniso_label
_atom_site_aniso_U_11
_atom_site_aniso_U_22
_atom_site_aniso_U_33
_atom_site_aniso_U_23
_atom_site_aniso_U_13
_atom_site_aniso_U_12
C1 0.034(2) 0.0158(18) 0.028(2) 0.0067(16) 0.0055(18) 0.0091(18)
O1 0.0289(17) 0.0304(16) 0.0389(17) 0.0080(14) 0.0050(13) 0.0011(14)
Cl1 0.0366(7) 0.0409(7) 0.0473(7) 0.0051(6) -0.0048(5) 0.0048(6)
S1 0.0330(6) 0.0166(5) 0.0286(5) 0.0030(4) 0.0031(4) 0.0058(4)
C2 0.037(3) 0.025(2) 0.031(2) 0.0103(18) 0.0076(19) 0.0137(19)
O2 0.049(2) 0.0176(14) 0.0300(16) 0.0008(12) 0.0016(14) 0.0112(14)
Cl2 0.0471(7) 0.0303(6) 0.0410(7) -0.0012(5) -0.0071(5) 0.0082(5)
C3 0.030(2) 0.033(2) 0.039(3) 0.012(2) 0.0103(19) 0.014(2)
O3 0.0355(18) 0.0251(16) 0.0396(18) 0.0103(14) -0.0004(14) 0.0082(14)
C4 0.035(2) 0.022(2) 0.035(2) 0.0084(18) -0.0020(19) 0.0074(19)
C5 0.033(2) 0.023(2) 0.027(2) -0.0010(18) 0.0024(18) 0.0109(19)
C6 0.032(2) 0.022(2) 0.032(2) 0.0081(18) 0.0057(18) 0.0109(18)
C7 0.036(2) 0.0134(18) 0.031(2) 0.0041(16) 0.0053(19) 0.0076(17)
C8 0.032(2) 0.0179(19) 0.036(2) 0.0065(17) 0.0052(19) 0.0097(18)
C9 0.031(2) 0.024(2) 0.039(2) 0.0062(19) 0.0058(19) 0.0086(19)
C10 0.040(3) 0.020(2) 0.035(2) 0.0039(18) 0.003(2) 0.0082(19)
C11 0.046(3) 0.025(2) 0.031(2) 0.0058(19) 0.010(2) 0.015(2)
C12 0.036(2) 0.018(2) 0.032(2) 0.0025(17) 0.0053(19) 0.0086(18)
C13 0.038(3) 0.0179(19) 0.029(2) 0.0089(18) 0.0063(19) 0.0066(19)
C14 0.029(2) 0.027(2) 0.044(3) 0.002(2) 0.004(2) 0.0095(19)
C15 0.025(2) 0.0174(19) 0.029(2) 0.0024(17) -0.0012(17) 0.0051(16)
C16 0.026(2) 0.0151(18) 0.029(2) 0.0011(16) -0.0009(17) 0.0043(17)
C17 0.020(2) 0.0200(19) 0.028(2) 0.0027(17) 0.0013(16) 0.0053(16)
C18 0.028(2) 0.0188(19) 0.031(2) -0.0005(16) 0.0046(18) 0.0082(17)
C19 0.027(2) 0.0148(18) 0.037(2) 0.0037(17) 0.0010(18) 0.0077(17)
C20 0.026(2) 0.019(2) 0.029(2) 0.0035(17) -0.0002(17) 0.0051(17)
C21 0.029(2) 0.0174(19) 0.029(2) -0.0034(16) 0.0014(18) 0.0041(17)
C22 0.024(2) 0.0200(19) 0.028(2) 0.0012(16) -0.0016(17) 0.0084(17)
C23 0.033(2) 0.018(2) 0.029(2) 0.0063(17) -0.0012(18) 0.0040(18)

loop_
_atom_type_symbol
_atom_type_description
_atom_type_scat_dispersion_real
_atom_type_scat_dispersion_imag
_atom_type_scat_source
C C 0.0033 0.0016 'International Tables Vol C Tables 4.2.6.8 and 6.1.1.4'
H H 0.0000 0.0000 'International Tables Vol C Tables 4.2.6.8 and 6.1.1.4'
Cl Cl 0.1484 0.1585 'International Tables Vol C Tables 4.2.6.8 and 6.1.1.4'
O O 0.0106 0.0060 'International Tables Vol C Tables 4.2.6.8 and 6.1.1.4'
S S 0.1246 0.1234 'International Tables Vol C Tables 4.2.6.8 and 6.1.1.4'

loop_
_geom_angle_atom_site_label_1
_geom_angle_atom_site_label_2
_geom_angle_atom_site_label_3
_geom_angle
_geom_angle_site_symmetry_1
_geom_angle_site_symmetry_3
_geom_angle_publ_flag
C6 C1 C2 121.1(4) . . ?
C6 C1 S1 120.4(3) . . ?
C2 C1 S1 118.1(3) . . ?
O2 S1 O1 118.52(19) . . ?
O2 S1 C1 109.04(19) . . ?
O1 S1 C1 108.68(19) . . ?
O2 S1 C15 108.55(18) . . ?
O1 S1 C15 108.20(19) . . ?
C1 S1 C15 102.70(19) . . ?
C3 C2 C1 119.0(4) . . ?
C3 C2 H2 120.5 . . ?
C1 C2 H2 120.5 . . ?
C4 C3 C2 118.8(4) . . ?
C4 C3 H3 120.6 . . ?
C2 C3 H3 120.6 . . ?
C5 C4 C3 122.5(4) . . ?
C5 C4 Cl1 118.9(3) . . ?
C3 C4 Cl1 118.6(4) . . ?
C4 C5 C6 118.9(4) . . ?
C4 C5 H5 120.6 . . ?
C6 C5 H5 120.6 . . ?
C5 C6 C1 119.5(4) . . ?
C5 C6 H6 120.2 . . ?
C1 C6 H6 120.2 . . ?
C12 C7 C8 117.8(4) . . ?
C12 C7 C13 121.3(4) . . ?
C8 C7 C13 120.9(4) . . ?
C9 C8 C7 121.0(4) . . ?
C9 C8 H8 119.5 . . ?
C7 C8 H8 119.5 . . ?
C8 C9 C10 119.5(4) . . ?
C8 C9 H9 120.2 . . ?
C10 C9 H9 120.2 . . ?
C11 C10 C9 120.9(4) . . ?
C11 C10 Cl2 120.0(4) . . ?
C9 C10 Cl2 119.1(4) . . ?
C10 C11 C12 118.9(4) . . ?
C10 C11 H11 120.5 . . ?
C12 C11 H11 120.5 . . ?
C11 C12 C7 121.7(4) . . ?
C11 C12 H12 119.1 . . ?
C7 C12 H12 119.1 . . ?
C14 C13 C7 122.2(4) . . ?
C14 C13 C15 119.4(4) . . ?
C7 C13 C15 118.3(4) . . ?
C13 C14 H14A 120.0 . . ?
C13 C14 H14B 120.0 . . ?
H14A C14 H14B 120.0 . . ?
C16 C15 C13 129.9(4) . . ?
C16 C15 S1 115.5(3) . . ?
C13 C15 S1 114.5(3) . . ?
C15 C16 C17 130.4(4) . . ?
C15 C16 H16 114.8 . . ?
C17 C16 H16 114.8 . . ?
C22 C17 C18 118.8(4) . . ?
C22 C17 C16 116.8(4) . . ?
C18 C17 C16 124.4(4) . . ?
C19 C18 C17 119.8(4) . . ?
C19 C18 H18 120.1 . . ?
C17 C18 H18 120.1 . . ?
C18 C19 C20 121.2(4) . . ?
C18 C19 H19 119.4 . . ?
C20 C19 H19 119.4 . . ?
C21 C20 C19 119.0(4) . . ?
C21 C20 C23 119.2(4) . . ?
C19 C20 C23 121.8(4) . . ?
C22 C21 C20 120.0(4) . . ?
C22 C21 H21 120.0 . . ?
C20 C21 H21 120.0 . . ?
C21 C22 C17 121.3(4) . . ?
C21 C22 H22 119.4 . . ?
C17 C22 H22 119.4 . . ?
O3 C23 C20 124.1(4) . . ?
O3 C23 H23 118.0 . . ?
C20 C23 H23 118.0 . . ?

loop_
_geom_bond_atom_site_label_1
_geom_bond_atom_site_label_2
_geom_bond_distance
_geom_bond_site_symmetry_2
_geom_bond_publ_flag
C1 C6 1.387(6) . ?
C1 C2 1.392(6) . ?
C1 S1 1.766(4) . ?
O1 S1 1.435(3) . ?
Cl1 C4 1.744(5) . ?
S1 O2 1.432(3) . ?
S1 C15 1.796(4) . ?
C2 C3 1.389(6) . ?
C2 H2 0.9500 . ?
Cl2 C10 1.737(5) . ?
C3 C4 1.380(6) . ?
C3 H3 0.9500 . ?
O3 C23 1.218(5) . ?
C4 C5 1.373(6) . ?
C5 C6 1.384(6) . ?
C5 H5 0.9500 . ?
C6 H6 0.9500 . ?
C7 C12 1.393(6) . ?
C7 C8 1.400(6) . ?
C7 C13 1.484(6) . ?
C8 C9 1.384(6) . ?
C8 H8 0.9500 . ?
C9 C10 1.388(6) . ?
C9 H9 0.9500 . ?
C10 C11 1.378(6) . ?
C11 C12 1.390(6) . ?
C11 H11 0.9500 . ?
C12 H12 0.9500 . ?
C13 C14 1.337(6) . ?
C13 C15 1.494(6) . ?
C14 H14A 0.9500 . ?
C14 H14B 0.9500 . ?
C15 C16 1.334(6) . ?
C16 C17 1.471(5) . ?
C16 H16 0.9500 . ?
C17 C22 1.387(6) . ?
C17 C18 1.411(5) . ?
C18 C19 1.378(6) . ?
C18 H18 0.9500 . ?
C19 C20 1.394(6) . ?
C19 H19 0.9500 . ?
C20 C21 1.394(6) . ?
C20 C23 1.473(5) . ?
C21 C22 1.385(6) . ?
C21 H21 0.9500 . ?
C22 H22 0.9500 . ?
C23 H23 0.9500 . ?

loop_
_geom_torsion_atom_site_label_1
_geom_torsion_atom_site_label_2
_geom_torsion_atom_site_label_3
_geom_torsion_atom_site_label_4
_geom_torsion
_geom_torsion_site_symmetry_1
_geom_torsion_site_symmetry_2
_geom_torsion_site_symmetry_3
_geom_torsion_site_symmetry_4
_geom_torsion_publ_flag
C6 C1 S1 O2 -154.2(3) . . . . ?
C2 C1 S1 O2 32.4(4) . . . . ?
C6 C1 S1 O1 -23.7(4) . . . . ?
C2 C1 S1 O1 162.9(3) . . . . ?
C6 C1 S1 C15 90.8(4) . . . . ?
C2 C1 S1 C15 -82.6(3) . . . . ?
C6 C1 C2 C3 -2.2(6) . . . . ?
S1 C1 C2 C3 171.1(3) . . . . ?
C1 C2 C3 C4 -0.6(6) . . . . ?
C2 C3 C4 C5 3.4(7) . . . . ?
C2 C3 C4 Cl1 -176.1(3) . . . . ?
C3 C4 C5 C6 -3.3(6) . . . . ?
Cl1 C4 C5 C6 176.2(3) . . . . ?
C4 C5 C6 C1 0.4(6) . . . . ?
C2 C1 C6 C5 2.3(6) . . . . ?
S1 C1 C6 C5 -170.9(3) . . . . ?
C12 C7 C8 C9 1.3(6) . . . . ?
C13 C7 C8 C9 -177.6(4) . . . . ?
C7 C8 C9 C10 0.6(6) . . . . ?
C8 C9 C10 C11 -2.0(6) . . . . ?
C8 C9 C10 Cl2 176.3(3) . . . . ?
C9 C10 C11 C12 1.5(6) . . . . ?
Cl2 C10 C11 C12 -176.8(3) . . . . ?
C10 C11 C12 C7 0.4(6) . . . . ?
C8 C7 C12 C11 -1.8(6) . . . . ?
C13 C7 C12 C11 177.1(4) . . . . ?
C12 C7 C13 C14 31.4(6) . . . . ?
C8 C7 C13 C14 -149.7(4) . . . . ?
C12 C7 C13 C15 -147.3(4) . . . . ?
C8 C7 C13 C15 31.5(5) . . . . ?
C14 C13 C15 C16 84.1(6) . . . . ?
C7 C13 C15 C16 -97.2(5) . . . . ?
C14 C13 C15 S1 -93.9(4) . . . . ?
C7 C13 C15 S1 84.8(4) . . . . ?
O2 S1 C15 C16 -0.7(4) . . . . ?
O1 S1 C15 C16 -130.6(3) . . . . ?
C1 S1 C15 C16 114.6(3) . . . . ?
O2 S1 C15 C13 177.6(3) . . . . ?
O1 S1 C15 C13 47.7(3) . . . . ?
C1 S1 C15 C13 -67.1(3) . . . . ?
C13 C15 C16 C17 2.3(8) . . . . ?
S1 C15 C16 C17 -179.7(3) . . . . ?
C15 C16 C17 C22 170.1(4) . . . . ?
C15 C16 C17 C18 -8.5(7) . . . . ?
C22 C17 C18 C19 -1.0(6) . . . . ?
C16 C17 C18 C19 177.5(4) . . . . ?
C17 C18 C19 C20 -0.1(6) . . . . ?
C18 C19 C20 C21 0.6(6) . . . . ?
C18 C19 C20 C23 -178.0(4) . . . . ?
C19 C20 C21 C22 0.0(6) . . . . ?
C23 C20 C21 C22 178.7(4) . . . . ?
C20 C21 C22 C17 -1.2(6) . . . . ?
C18 C17 C22 C21 1.7(6) . . . . ?
C16 C17 C22 C21 -177.0(4) . . . . ?
C21 C20 C23 O3 -177.0(4) . . . . ?
C19 C20 C23 O3 1.6(7) . . . . ?
